data_2234643
loop_
_publ_author_name
'Xu, Jing'
'Gao, Shan'
'Ng, Seik Weng'
'Tiekink, Edward R. T.'

_publ_section_title
;
 [(<i>E</i>)-Oxido(pyridin-2-ylmethylidene)amine-\k^2^<i>N</i>,<i>N</i>'][(<i>E</i>)-<i>N</i>-(pyridin-2-ylmethylidene)hydroxylamine-\k^2^<i>N</i>,<i>N</i>']silver(I)
 perchlorate--bis[(<i>E</i>)-<i>N</i>-(pyridin-2-ylmethylidene)hydroxylamine-\k^2^<i>N</i>,<i>N</i>']silver(I)
 (1/1)
;
_journal_coeditor_code HB6736
_journal_issue 5
_journal_name_full 'Acta Crystallographica Section E'
_journal_page_first m639
_journal_page_last m640
_journal_paper_doi 10.1107/S160053681201625X
_journal_volume 68
_journal_year 2012
_chemical_formula_iupac '[Ag (C6 H5 N2 O) (C6 H6 N2 O)] Cl O4, [Ag (C6 H6 N2 O)2]'
_chemical_formula_moiety 'C12 H11 Ag N4 O2, C12 H12 Ag N4 O2, Cl O4 '
_chemical_formula_sum 'C24 H23 Ag2 Cl N8 O8'
_chemical_formula_weight 802.69
_chemical_name_systematic
;
[(<i>E</i>)-Oxido(pyridin-2-ylmethylidene)amine-
\k^2^<i>N</i>,<i>N</i>'][(<i>E</i>)-<i>N</i>-(pyridin-2-
ylmethylidene)hydroxylamine-\k^2^<i>N</i>,<i>N</i>']silver(I) perchlorate--
bis[(<i>E</i>)-<i>N</i>-(pyridin-2-ylmethylidene)hydroxylamine-
\k^2^<i>N</i>,<i>N</i>']silver(I) (1/1)
;
_space_group_IT_number 2
_symmetry_cell_setting triclinic
_symmetry_space_group_name_Hall '-P 1'
_symmetry_space_group_name_H-M 'P -1'
_atom_sites_solution_hydrogens geom
_atom_sites_solution_primary direct
_atom_sites_solution_secondary difmap
_audit_creation_method SHELXL-97
_cell_angle_alpha 90.226(6)
_cell_angle_beta 92.753(6)
_cell_angle_gamma 114.409(6)
_cell_formula_units_Z 2
_cell_length_a 7.3925(18)
_cell_length_b 8.3419(19)
_cell_length_c 25.626(6)
_cell_measurement_reflns_used 7282
_cell_measurement_temperature 293(2)
_cell_measurement_theta_max 27.41
_cell_measurement_theta_min 3.03
_cell_volume 1436.9(6)
_computing_cell_refinement 'RAPID-AUTO (Rigaku, 1998)'
_computing_data_collection 'RAPID-AUTO (Rigaku, 1998)'
_computing_data_reduction 'CrystalClear (Rigaku/MSC and Rigaku, 2002)'
_computing_molecular_graphics
;
X-SEED (Barbour, 2001) and DIAMOND (Brandenburg, 2006)
;
_computing_publication_material 'publCIF (Westrip, 2010)'
_computing_structure_refinement 'SHELXL97 (Sheldrick, 2008)'
_computing_structure_solution 'SHELXS97 (Sheldrick, 2008)'
_diffrn_ambient_temperature 293(2)
_diffrn_measured_fraction_theta_full 0.998
_diffrn_measured_fraction_theta_max 0.998
_diffrn_measurement_device_type 'Rigaku R-AXIS RAPID IP'
_diffrn_measurement_method '\w scan'
_diffrn_radiation_monochromator graphite
_diffrn_radiation_source 'fine-focus sealed tube'
_diffrn_radiation_type MoK\a
_diffrn_radiation_wavelength 0.71073
_diffrn_reflns_av_R_equivalents 0.0460
_diffrn_reflns_av_sigmaI/netI 0.0599
_diffrn_reflns_limit_h_max 8
_diffrn_reflns_limit_h_min -7
_diffrn_reflns_limit_k_max 10
_diffrn_reflns_limit_k_min -10
_diffrn_reflns_limit_l_max 30
_diffrn_reflns_limit_l_min -30
_diffrn_reflns_number 11387
_diffrn_reflns_theta_full 24.99
_diffrn_reflns_theta_max 24.99
_diffrn_reflns_theta_min 3.03
_diffrn_standards_decay_% 0
_diffrn_standards_interval_count 0
_diffrn_standards_interval_time 0
_diffrn_standards_number 0
_exptl_absorpt_coefficient_mu 1.518
_exptl_absorpt_correction_T_max 1.0000
_exptl_absorpt_correction_T_min 0.3564
_exptl_absorpt_correction_type multi-scan
_exptl_absorpt_process_details '(ABSCOR; Higashi, 1995)'
_exptl_crystal_colour colourless
_exptl_crystal_density_diffrn 1.855
_exptl_crystal_density_method 'not measured'
_exptl_crystal_description prism
_exptl_crystal_F_000 796
_exptl_crystal_size_max 0.21
_exptl_crystal_size_mid 0.13
_exptl_crystal_size_min 0.13
_refine_diff_density_max 1.185
_refine_diff_density_min -0.576
_refine_ls_extinction_method none
_refine_ls_goodness_of_fit_ref 1.090
_refine_ls_hydrogen_treatment constr
_refine_ls_matrix_type full
_refine_ls_number_parameters 430
_refine_ls_number_reflns 5042
_refine_ls_number_restraints 64
_refine_ls_restrained_S_all 1.092
_refine_ls_R_factor_all 0.0767
_refine_ls_R_factor_gt 0.0589
_refine_ls_shift/su_max 0.001
_refine_ls_shift/su_mean 0.001
_refine_ls_structure_factor_coef Fsqd
_refine_ls_weighting_details 'calc w=1/[\s^2^(Fo^2^)+(0.0985P)^2^+1.2590P] where P=(Fo^2^+2Fc^2^)/3'
_refine_ls_weighting_scheme calc
_refine_ls_wR_factor_gt 0.1571
_refine_ls_wR_factor_ref 0.1869
_reflns_number_gt 3660
_reflns_number_total 5042
_reflns_threshold_expression I>2\s(I)
_cod_data_source_file hb6736.cif
_cod_data_source_block I
_cod_database_code 2234643
_cod_database_fobs_code 2234643

loop_
_symmetry_equiv_pos_as_xyz
'x, y, z'
'-x, -y, -z'

loop_
_atom_site_type_symbol
_atom_site_label
_atom_site_fract_x
_atom_site_fract_y
_atom_site_fract_z
_atom_site_U_iso_or_equiv
_atom_site_adp_type
_atom_site_calc_flag
_atom_site_refinement_flags
_atom_site_occupancy
_atom_site_symmetry_multiplicity
_atom_site_disorder_assembly
_atom_site_disorder_group
Ag Ag1 0.70514(8) 0.49157(7) 0.260394(19) 0.0752(2) Uani d . 1 1 . .
Ag Ag2 0.27551(9) 0.48831(8) 0.23871(2) 0.0791(2) Uani d . 1 1 . .
Cl Cl1 0.5000 0.0000 0.0000 0.0665(6) Uani d SD 1 2 . .
Cl Cl2 0.0000 1.0000 0.5000 0.0662(6) Uani d SD 1 2 . .
O O5 0.580(3) 0.1840(12) 0.0097(9) 0.135(5) Uani d PDU 0.25 1 A -1
O O6 0.597(3) -0.072(3) 0.0356(8) 0.135(5) Uani d PD 0.25 1 B -1
O O7 0.2954(14) -0.073(3) 0.0089(9) 0.135(5) Uani d PD 0.25 1 A -1
O O8 0.530(4) -0.037(3) -0.0512(5) 0.135(5) Uani d PD 0.25 1 A -1
O O9 0.170(2) 1.086(2) 0.4738(7) 0.110(4) Uani d PDU 0.25 1 C -1
O O10 -0.089(3) 0.8170(12) 0.4851(7) 0.110(4) Uani d PD 0.25 1 D -1
O O11 -0.143(2) 1.069(3) 0.4902(8) 0.110(4) Uani d PD 0.25 1 C -1
O O12 0.043(3) 1.008(3) 0.5550(3) 0.110(4) Uani d PD 0.25 1 C -1
O O5' 0.623(3) 0.1818(14) -0.0045(10) 0.151(6) Uani d PDU 0.25 1 E -2
O O6' 0.433(4) -0.034(3) 0.0503(5) 0.151(6) Uani d PD 0.25 1 A -2
O O7' 0.336(3) -0.046(4) -0.0369(8) 0.151(6) Uani d PD 0.25 1 A -2
O O8' 0.610(3) -0.097(3) -0.0124(10) 0.151(6) Uani d PD 0.25 1 A -2
O O9' 0.040(4) 1.033(4) 0.4463(4) 0.148(6) Uani d PDU 0.25 1 F -2
O O10' -0.136(3) 0.8217(16) 0.5034(10) 0.148(6) Uani d PD 0.25 1 C -2
O O11' -0.085(4) 1.111(3) 0.5179(10) 0.148(6) Uani d PD 0.25 1 C -2
O O12' 0.178(2) 1.031(4) 0.5285(10) 0.148(6) Uani d PD 0.25 1 C -2
O O1 0.7001(8) 0.8834(6) 0.3068(2) 0.0852(14) Uani d . 1 1 . .
H H1o 0.7215 0.9063 0.2752 0.128 Uiso calc R 1 1 . .
O O2 0.4335(6) 0.0784(5) 0.20609(19) 0.0714(12) Uani d . 1 1 . .
O O3 0.2203(8) 0.0720(5) 0.2850(2) 0.0771(13) Uani d . 1 1 . .
H H3o 0.2629 0.0680 0.2554 0.116 Uiso calc R 1 1 . .
O O4 0.6262(7) 0.8966(5) 0.2041(2) 0.0786(13) Uani d . 1 1 . .
H H4o 0.5628 0.9593 0.2071 0.118 Uiso calc R 1 1 . .
N N1 0.6765(7) 0.3991(6) 0.3444(2) 0.0591(12) Uani d . 1 1 . .
N N2 0.6812(7) 0.7126(6) 0.3159(2) 0.0591(12) Uani d . 1 1 . .
N N3 0.8625(7) 0.5765(6) 0.18431(19) 0.0549(11) Uani d . 1 1 . .
N N4 0.5644(7) 0.2521(5) 0.1986(2) 0.0553(11) Uani d . 1 1 . .
N N5 0.1855(7) 0.5423(6) 0.3166(2) 0.0574(12) Uani d . 1 1 . .
N N6 0.2256(7) 0.2365(6) 0.2941(2) 0.0557(11) Uani d . 1 1 . .
N N7 0.2272(7) 0.4018(6) 0.1538(2) 0.0590(12) Uani d . 1 1 . .
N N8 0.4962(7) 0.7274(6) 0.1894(2) 0.0624(13) Uani d . 1 1 . .
C C1 0.6511(10) 0.2356(9) 0.3590(3) 0.0764(19) Uani d . 1 1 . .
H H1A 0.6668 0.1610 0.3343 0.092 Uiso calc R 1 1 . .
C C2 0.6039(12) 0.1754(12) 0.4076(4) 0.102(3) Uani d . 1 1 . .
H H2 0.5821 0.0603 0.4156 0.122 Uiso calc R 1 1 . .
C C3 0.5889(12) 0.2856(14) 0.4448(4) 0.104(3) Uani d . 1 1 . .
H H3A 0.5595 0.2472 0.4786 0.125 Uiso calc R 1 1 . .
C C4 0.6173(11) 0.4529(13) 0.4322(3) 0.088(2) Uani d . 1 1 . .
H H4A 0.6096 0.5302 0.4573 0.106 Uiso calc R 1 1 . .
C C5 0.6581(8) 0.5058(9) 0.3807(3) 0.0591(15) Uani d . 1 1 . .
C C6 0.6811(9) 0.6802(8) 0.3638(3) 0.0659(16) Uani d . 1 1 . .
H H6 0.6957 0.7673 0.3885 0.079 Uiso calc R 1 1 . .
C C7 0.9996(9) 0.7365(8) 0.1739(3) 0.0677(17) Uani d . 1 1 . .
H H7 1.0476 0.8197 0.2012 0.081 Uiso calc R 1 1 . .
C C8 1.0742(10) 0.7860(9) 0.1258(3) 0.0757(19) Uani d . 1 1 . .
H H8 1.1715 0.8984 0.1208 0.091 Uiso calc R 1 1 . .
C C9 1.0014(10) 0.6654(10) 0.0853(3) 0.0756(19) Uani d . 1 1 . .
H H9 1.0489 0.6943 0.0521 0.091 Uiso calc R 1 1 . .
C C10 0.8557(10) 0.4994(10) 0.0943(3) 0.0698(17) Uani d . 1 1 . .
H H10 0.8016 0.4169 0.0670 0.084 Uiso calc R 1 1 . .
C C11 0.7920(8) 0.4581(7) 0.1443(2) 0.0521(13) Uani d . 1 1 . .
C C12 0.6440(8) 0.2828(8) 0.1552(2) 0.0579(14) Uani d . 1 1 . .
H H12 0.6081 0.1930 0.1299 0.070 Uiso calc R 1 1 . .
C C13 0.1915(10) 0.6977(9) 0.3323(3) 0.0738(18) Uani d . 1 1 . .
H H13 0.2120 0.7833 0.3074 0.089 Uiso calc R 1 1 . .
C C14 0.1695(10) 0.7387(9) 0.3823(3) 0.0776(19) Uani d . 1 1 . .
H H14 0.1757 0.8492 0.3911 0.093 Uiso calc R 1 1 . .
C C15 0.1382(10) 0.6140(11) 0.4194(3) 0.078(2) Uani d . 1 1 . .
H H15 0.1225 0.6385 0.4539 0.093 Uiso calc R 1 1 . .
C C16 0.1301(10) 0.4511(10) 0.4051(3) 0.0703(18) Uani d . 1 1 . .
H H16 0.1077 0.3644 0.4298 0.084 Uiso calc R 1 1 . .
C C17 0.1556(7) 0.4185(7) 0.3538(2) 0.0509(13) Uani d . 1 1 . .
C C18 0.1551(9) 0.2518(7) 0.3372(2) 0.0577(14) Uani d . 1 1 . .
H H18 0.1026 0.1548 0.3585 0.069 Uiso calc R 1 1 . .
C C19 0.1015(12) 0.2427(9) 0.1338(3) 0.083(2) Uani d . 1 1 . .
H H19 0.0159 0.1619 0.1560 0.100 Uiso calc R 1 1 . .
C C20 0.0939(16) 0.1945(12) 0.0825(4) 0.109(3) Uani d . 1 1 . .
H H20 0.0058 0.0828 0.0704 0.130 Uiso calc R 1 1 . .
C C21 0.2162(19) 0.3111(16) 0.0493(4) 0.116(3) Uani d . 1 1 . .
H H21 0.2131 0.2792 0.0143 0.139 Uiso calc R 1 1 . .
C C22 0.3443(13) 0.4759(12) 0.0674(3) 0.086(2) Uani d . 1 1 . .
H H22 0.4271 0.5580 0.0449 0.103 Uiso calc R 1 1 . .
C C23 0.3474(11) 0.5172(9) 0.1202(3) 0.0662(17) Uani d . 1 1 . .
C C24 0.4803(10) 0.6905(8) 0.1411(3) 0.0661(16) Uani d . 1 1 . .
H H24 0.5555 0.7762 0.1183 0.079 Uiso calc R 1 1 . .

loop_
_atom_site_aniso_label
_atom_site_aniso_U_11
_atom_site_aniso_U_22
_atom_site_aniso_U_33
_atom_site_aniso_U_12
_atom_site_aniso_U_13
_atom_site_aniso_U_23
Ag1 0.0860(4) 0.0851(4) 0.0572(4) 0.0386(3) 0.0006(3) -0.0154(3)
Ag2 0.0911(4) 0.0918(4) 0.0588(4) 0.0408(3) 0.0170(3) 0.0185(3)
Cl1 0.0764(13) 0.0598(12) 0.0535(11) 0.0180(10) 0.0091(10) -0.0010(9)
Cl2 0.0880(15) 0.0592(12) 0.0552(12) 0.0340(11) 0.0075(11) 0.0040(9)
O5 0.145(8) 0.127(8) 0.126(8) 0.046(6) 0.015(7) -0.004(7)
O6 0.145(8) 0.127(8) 0.126(8) 0.046(6) 0.015(7) -0.004(7)
O7 0.145(8) 0.127(8) 0.126(8) 0.046(6) 0.015(7) -0.004(7)
O8 0.145(8) 0.127(8) 0.126(8) 0.046(6) 0.015(7) -0.004(7)
O9 0.124(7) 0.113(7) 0.091(7) 0.048(6) 0.015(6) -0.018(6)
O10 0.124(7) 0.113(7) 0.091(7) 0.048(6) 0.015(6) -0.018(6)
O11 0.124(7) 0.113(7) 0.091(7) 0.048(6) 0.015(6) -0.018(6)
O12 0.124(7) 0.113(7) 0.091(7) 0.048(6) 0.015(6) -0.018(6)
O5' 0.169(9) 0.133(9) 0.145(10) 0.054(8) 0.028(8) -0.012(7)
O6' 0.169(9) 0.133(9) 0.145(10) 0.054(8) 0.028(8) -0.012(7)
O7' 0.169(9) 0.133(9) 0.145(10) 0.054(8) 0.028(8) -0.012(7)
O8' 0.169(9) 0.133(9) 0.145(10) 0.054(8) 0.028(8) -0.012(7)
O9' 0.162(9) 0.143(9) 0.135(9) 0.060(8) -0.001(8) -0.023(7)
O10' 0.162(9) 0.143(9) 0.135(9) 0.060(8) -0.001(8) -0.023(7)
O11' 0.162(9) 0.143(9) 0.135(9) 0.060(8) -0.001(8) -0.023(7)
O12' 0.162(9) 0.143(9) 0.135(9) 0.060(8) -0.001(8) -0.023(7)
O1 0.104(4) 0.050(2) 0.107(4) 0.039(2) -0.013(3) -0.011(2)
O2 0.071(3) 0.043(2) 0.097(3) 0.0182(18) 0.019(2) -0.001(2)
O3 0.093(3) 0.041(2) 0.102(4) 0.029(2) 0.028(3) 0.010(2)
O4 0.075(3) 0.051(2) 0.111(4) 0.028(2) -0.006(3) 0.000(2)
N1 0.051(2) 0.058(3) 0.067(3) 0.022(2) -0.003(2) -0.008(2)
N2 0.060(3) 0.051(3) 0.069(3) 0.027(2) -0.002(2) -0.010(2)
N3 0.053(2) 0.043(2) 0.068(3) 0.021(2) -0.004(2) -0.002(2)
N4 0.055(2) 0.037(2) 0.071(3) 0.0168(19) -0.003(2) -0.005(2)
N5 0.057(3) 0.048(3) 0.071(3) 0.024(2) 0.014(2) 0.010(2)
N6 0.055(2) 0.042(2) 0.071(3) 0.0211(19) 0.001(2) 0.004(2)
N7 0.063(3) 0.055(3) 0.065(3) 0.031(2) -0.009(2) 0.003(2)
N8 0.064(3) 0.045(3) 0.081(4) 0.023(2) 0.015(3) 0.010(2)
C1 0.067(4) 0.065(4) 0.097(5) 0.029(3) -0.018(4) 0.000(4)
C2 0.078(5) 0.086(6) 0.126(8) 0.020(4) -0.006(5) 0.032(6)
C3 0.074(5) 0.120(7) 0.101(7) 0.023(5) 0.003(5) 0.046(6)
C4 0.066(4) 0.124(7) 0.074(5) 0.039(4) 0.004(4) 0.001(5)
C5 0.050(3) 0.072(4) 0.058(4) 0.028(3) -0.001(3) -0.008(3)
C6 0.063(3) 0.068(4) 0.072(4) 0.034(3) -0.010(3) -0.027(3)
C7 0.067(4) 0.050(3) 0.087(5) 0.028(3) -0.014(3) -0.013(3)
C8 0.064(4) 0.061(4) 0.099(5) 0.022(3) 0.012(4) 0.027(4)
C9 0.068(4) 0.080(5) 0.083(5) 0.034(3) 0.017(4) 0.031(4)
C10 0.066(4) 0.084(5) 0.060(4) 0.032(3) -0.001(3) -0.001(3)
C11 0.050(3) 0.050(3) 0.058(3) 0.024(2) -0.003(3) -0.002(3)
C12 0.058(3) 0.054(3) 0.062(4) 0.023(3) 0.003(3) -0.016(3)
C13 0.069(4) 0.061(4) 0.098(5) 0.033(3) 0.016(4) 0.007(4)
C14 0.062(4) 0.066(4) 0.106(6) 0.029(3) 0.005(4) -0.019(4)
C15 0.062(4) 0.102(6) 0.076(5) 0.041(4) 0.000(3) -0.020(4)
C16 0.060(3) 0.089(5) 0.068(4) 0.036(3) 0.006(3) 0.010(4)
C17 0.043(3) 0.056(3) 0.053(3) 0.020(2) 0.003(2) 0.011(3)
C18 0.061(3) 0.049(3) 0.065(4) 0.025(3) 0.013(3) 0.019(3)
C19 0.093(5) 0.056(4) 0.107(6) 0.041(4) -0.020(4) -0.001(4)
C20 0.143(8) 0.089(6) 0.110(7) 0.072(6) -0.061(6) -0.040(5)
C21 0.175(10) 0.140(9) 0.078(6) 0.116(8) -0.038(6) -0.032(6)
C22 0.102(6) 0.110(6) 0.065(4) 0.064(5) -0.003(4) 0.000(4)
C23 0.081(4) 0.080(4) 0.059(4) 0.054(4) 0.006(3) 0.012(3)
C24 0.068(4) 0.064(4) 0.067(4) 0.026(3) 0.010(3) 0.022(3)

loop_
_atom_type_symbol
_atom_type_description
_atom_type_scat_dispersion_real
_atom_type_scat_dispersion_imag
_atom_type_scat_source
C C 0.0033 0.0016 'International Tables Vol C Tables 4.2.6.8 and 6.1.1.4'
H H 0.0000 0.0000 'International Tables Vol C Tables 4.2.6.8 and 6.1.1.4'
N N 0.0061 0.0033 'International Tables Vol C Tables 4.2.6.8 and 6.1.1.4'
O O 0.0106 0.0060 'International Tables Vol C Tables 4.2.6.8 and 6.1.1.4'
Cl Cl 0.1484 0.1585 'International Tables Vol C Tables 4.2.6.8 and 6.1.1.4'
Ag Ag -0.8971 1.1015 'International Tables Vol C Tables 4.2.6.8 and 6.1.1.4'

loop_
_geom_angle_atom_site_label_1
_geom_angle_atom_site_label_2
_geom_angle_atom_site_label_3
_geom_angle
N1 Ag1 N3 154.92(17)
N1 Ag1 N4 112.19(17)
N3 Ag1 N4 71.69(16)
N1 Ag1 N2 70.69(18)
N3 Ag1 N2 118.35(16)
N4 Ag1 N2 151.77(17)
N1 Ag1 Ag2 99.47(12)
N3 Ag1 Ag2 105.57(12)
N4 Ag1 Ag2 79.91(11)
N2 Ag1 Ag2 72.01(12)
N5 Ag2 N7 155.54(18)
N5 Ag2 N8 119.88(17)
N7 Ag2 N8 72.02(18)
N5 Ag2 N6 71.74(16)
N7 Ag2 N6 109.99(17)
N8 Ag2 N6 148.63(16)
N5 Ag2 Ag1 105.18(13)
N7 Ag2 Ag1 98.55(12)
N8 Ag2 Ag1 74.53(12)
N6 Ag2 Ag1 74.24(11)
O6' Cl1 O8' 111.4(8)
O8 Cl1 O7 110.5(8)
O8 Cl1 O5 110.4(8)
O7 Cl1 O5 108.9(8)
O6' Cl1 O7' 110.0(8)
O8' Cl1 O7' 108.7(8)
O11' Cl2 O12' 111.0(8)
O9 Cl2 O11 112.9(8)
O11' Cl2 O10' 110.1(8)
O12' Cl2 O10' 110.3(8)
O9 Cl2 O12 111.2(8)
N2 O1 H1o 109.5
N6 O3 H3o 109.5
N8 O4 H4o 109.5
C5 N1 C1 117.5(6)
C5 N1 Ag1 117.3(4)
C1 N1 Ag1 124.6(5)
C6 N2 O1 112.4(5)
C6 N2 Ag1 114.2(4)
O1 N2 Ag1 132.4(4)
C7 N3 C11 117.2(5)
C7 N3 Ag1 126.8(4)
C11 N3 Ag1 115.6(3)
C12 N4 O2 115.8(5)
C12 N4 Ag1 113.9(4)
O2 N4 Ag1 129.4(4)
C13 N5 C17 116.9(6)
C13 N5 Ag2 124.8(4)
C17 N5 Ag2 117.3(4)
C18 N6 O3 113.6(4)
C18 N6 Ag2 111.1(4)
O3 N6 Ag2 133.8(4)
C19 N7 C23 116.9(6)
C19 N7 Ag2 126.6(5)
C23 N7 Ag2 116.3(4)
C24 N8 O4 115.8(5)
C24 N8 Ag2 112.5(4)
O4 N8 Ag2 131.6(4)
C2 C1 N1 123.3(8)
C2 C1 H1A 118.3
N1 C1 H1A 118.3
C1 C2 C3 119.0(8)
C1 C2 H2 120.5
C3 C2 H2 120.5
C2 C3 C4 119.8(8)
C2 C3 H3A 120.1
C4 C3 H3A 120.1
C3 C4 C5 118.7(9)
C3 C4 H4A 120.6
C5 C4 H4A 120.6
N1 C5 C4 121.6(7)
N1 C5 C6 116.6(6)
C4 C5 C6 121.8(7)
N2 C6 C5 120.1(6)
N2 C6 H6 119.9
C5 C6 H6 119.9
N3 C7 C8 124.4(6)
N3 C7 H7 117.8
C8 C7 H7 117.8
C9 C8 C7 118.0(6)
C9 C8 H8 121.0
C7 C8 H8 121.0
C8 C9 C10 119.3(6)
C8 C9 H9 120.4
C10 C9 H9 120.4
C11 C10 C9 119.1(7)
C11 C10 H10 120.4
C9 C10 H10 120.4
N3 C11 C10 121.9(5)
N3 C11 C12 117.8(5)
C10 C11 C12 120.3(6)
N4 C12 C11 120.4(5)
N4 C12 H12 119.8
C11 C12 H12 119.8
N5 C13 C14 124.4(7)
N5 C13 H13 117.8
C14 C13 H13 117.8
C13 C14 C15 118.6(7)
C13 C14 H14 120.7
C15 C14 H14 120.7
C14 C15 C16 119.2(7)
C14 C15 H15 120.4
C16 C15 H15 120.4
C17 C16 C15 119.3(7)
C17 C16 H16 120.3
C15 C16 H16 120.3
N5 C17 C16 121.6(6)
N5 C17 C18 117.2(5)
C16 C17 C18 121.3(5)
N6 C18 C17 120.8(5)
N6 C18 H18 119.6
C17 C18 H18 119.6
N7 C19 C20 123.1(8)
N7 C19 H19 118.4
C20 C19 H19 118.4
C21 C20 C19 119.4(8)
C21 C20 H20 120.3
C19 C20 H20 120.3
C20 C21 C22 119.9(9)
C20 C21 H21 120.1
C22 C21 H21 120.1
C21 C22 C23 118.3(9)
C21 C22 H22 120.8
C23 C22 H22 120.8
N7 C23 C22 122.4(7)
N7 C23 C24 117.3(6)
C22 C23 C24 120.3(7)
N8 C24 C23 121.5(6)
N8 C24 H24 119.2
C23 C24 H24 119.2

loop_
_geom_bond_atom_site_label_1
_geom_bond_atom_site_label_2
_geom_bond_site_symmetry_2
_geom_bond_distance
_geom_bond_publ_flag
Ag1 N1 . 2.280(5) y
Ag1 N2 . 2.392(5) y
Ag1 N3 . 2.281(5) y
Ag1 N4 . 2.384(5) y
Ag2 N5 . 2.235(5) y
Ag2 N6 . 2.448(4) y
Ag2 N7 . 2.256(5) y
Ag2 N8 . 2.401(5) y
Ag1 Ag2 . 3.1868(11) n
Cl1 O6' . 1.392(8) ?
Cl1 O6' 2_655 1.392(8) ?
Cl1 O8 2_655 1.395(8) ?
Cl1 O8 . 1.395(8) ?
Cl1 O8' . 1.407(9) ?
Cl1 O8' 2_655 1.407(9) ?
Cl1 O7 . 1.409(8) ?
Cl1 O7 2_655 1.409(8) ?
Cl1 O5 . 1.414(8) ?
Cl1 O5 2_655 1.414(8) ?
Cl1 O7' 2_655 1.418(9) ?
Cl1 O7' . 1.418(9) ?
Cl2 O9 . 1.375(8) ?
Cl2 O9 2_576 1.375(8) ?
Cl2 O11' 2_576 1.400(9) ?
Cl2 O11' . 1.400(9) ?
Cl2 O12' . 1.400(9) ?
Cl2 O12' 2_576 1.400(9) ?
Cl2 O11 2_576 1.410(8) ?
Cl2 O11 . 1.410(8) ?
Cl2 O10' . 1.415(9) ?
Cl2 O10' 2_576 1.415(9) ?
Cl2 O12 . 1.424(8) ?
Cl2 O12 2_576 1.424(8) ?
O1 N2 . 1.395(6) ?
O1 H1o . 0.8400 ?
O2 N4 . 1.391(6) ?
O3 N6 . 1.375(6) ?
O3 H3o . 0.8400 ?
O4 N8 . 1.378(6) ?
O4 H4o . 0.8400 ?
N1 C5 . 1.334(8) ?
N1 C1 . 1.354(8) ?
N2 C6 . 1.257(8) ?
N3 C7 . 1.338(7) ?
N3 C11 . 1.347(7) ?
N4 C12 . 1.261(7) ?
N5 C13 . 1.338(8) ?
N5 C17 . 1.365(7) ?
N6 C18 . 1.274(7) ?
N7 C19 . 1.348(8) ?
N7 C23 . 1.353(8) ?
N8 C24 . 1.263(8) ?
C1 C2 . 1.352(11) ?
C1 H1A . 0.9300 ?
C2 C3 . 1.360(13) ?
C2 H2 . 0.9300 ?
C3 C4 . 1.365(12) ?
C3 H3A . 0.9300 ?
C4 C5 . 1.399(10) ?
C4 H4A . 0.9300 ?
C5 C6 . 1.464(9) ?
C6 H6 . 0.9300 ?
C7 C8 . 1.371(10) ?
C7 H7 . 0.9300 ?
C8 C9 . 1.366(10) ?
C8 H8 . 0.9300 ?
C9 C10 . 1.387(10) ?
C9 H9 . 0.9300 ?
C10 C11 . 1.382(9) ?
C10 H10 . 0.9300 ?
C11 C12 . 1.458(8) ?
C12 H12 . 0.9300 ?
C13 C14 . 1.359(10) ?
C13 H13 . 0.9300 ?
C14 C15 . 1.367(10) ?
C14 H14 . 0.9300 ?
C15 C16 . 1.383(11) ?
C15 H15 . 0.9300 ?
C16 C17 . 1.379(9) ?
C16 H16 . 0.9300 ?
C17 C18 . 1.450(8) ?
C18 H18 . 0.9300 ?
C19 C20 . 1.365(12) ?
C19 H19 . 0.9300 ?
C20 C21 . 1.357(14) ?
C20 H20 . 0.9300 ?
C21 C22 . 1.370(13) ?
C21 H21 . 0.9300 ?
C22 C23 . 1.392(10) ?
C22 H22 . 0.9300 ?
C23 C24 . 1.453(10) ?
C24 H24 . 0.9300 ?

loop_
_geom_hbond_atom_site_label_D
_geom_hbond_atom_site_label_H
_geom_hbond_atom_site_label_A
_geom_hbond_site_symmetry_A
_geom_hbond_distance_DH
_geom_hbond_distance_HA
_geom_hbond_distance_DA
_geom_hbond_angle_DHA
O1 H1o O4 . 0.84 1.91 2.673(8) 151
O3 H3o O2 . 0.84 1.81 2.610(6) 160
O4 H4o O2 1_565 0.84 1.64 2.475(6) 174

loop_
_geom_torsion_atom_site_label_1
_geom_torsion_atom_site_label_2
_geom_torsion_atom_site_label_3
_geom_torsion_atom_site_label_4
_geom_torsion
N1 Ag1 Ag2 N5 29.36(18)
N3 Ag1 Ag2 N5 -151.98(17)
N4 Ag1 Ag2 N5 140.41(17)
N2 Ag1 Ag2 N5 -36.65(18)
N1 Ag1 Ag2 N7 -144.67(18)
N3 Ag1 Ag2 N7 34.00(17)
N4 Ag1 Ag2 N7 -33.61(17)
N2 Ag1 Ag2 N7 149.33(17)
N1 Ag1 Ag2 N8 146.78(19)
N3 Ag1 Ag2 N8 -34.56(18)
N4 Ag1 Ag2 N8 -102.17(18)
N2 Ag1 Ag2 N8 80.78(19)
N1 Ag1 Ag2 N6 -36.19(17)
N3 Ag1 Ag2 N6 142.47(17)
N4 Ag1 Ag2 N6 74.86(17)
N2 Ag1 Ag2 N6 -102.20(18)
N3 Ag1 N1 C5 117.1(5)
N4 Ag1 N1 C5 -148.8(4)
N2 Ag1 N1 C5 1.1(4)
Ag2 Ag1 N1 C5 -65.9(4)
N3 Ag1 N1 C1 -71.8(6)
N4 Ag1 N1 C1 22.2(5)
N2 Ag1 N1 C1 172.1(5)
Ag2 Ag1 N1 C1 105.1(5)
N1 Ag1 N2 C6 5.5(4)
N3 Ag1 N2 C6 -148.9(4)
N4 Ag1 N2 C6 106.6(5)
Ag2 Ag1 N2 C6 112.8(4)
N1 Ag1 N2 O1 173.1(5)
N3 Ag1 N2 O1 18.8(6)
N4 Ag1 N2 O1 -85.7(6)
Ag2 Ag1 N2 O1 -79.6(5)
N1 Ag1 N3 C7 -81.3(6)
N4 Ag1 N3 C7 175.3(5)
N2 Ag1 N3 C7 24.1(5)
Ag2 Ag1 N3 C7 101.8(5)
N1 Ag1 N3 C11 106.9(5)
N4 Ag1 N3 C11 3.5(4)
N2 Ag1 N3 C11 -147.7(4)
Ag2 Ag1 N3 C11 -70.0(4)
N1 Ag1 N4 C12 -151.8(4)
N3 Ag1 N4 C12 1.7(4)
N2 Ag1 N4 C12 117.9(5)
Ag2 Ag1 N4 C12 112.0(4)
N1 Ag1 N4 O2 16.5(5)
N3 Ag1 N4 O2 170.0(5)
N2 Ag1 N4 O2 -73.8(6)
Ag2 Ag1 N4 O2 -79.7(4)
N7 Ag2 N5 C13 -91.9(6)
N8 Ag2 N5 C13 21.8(6)
N6 Ag2 N5 C13 169.8(5)
Ag1 Ag2 N5 C13 102.5(5)
N7 Ag2 N5 C17 100.0(5)
N8 Ag2 N5 C17 -146.2(4)
N6 Ag2 N5 C17 1.7(4)
Ag1 Ag2 N5 C17 -65.6(4)
N5 Ag2 N6 C18 6.4(4)
N7 Ag2 N6 C18 -147.7(4)
N8 Ag2 N6 C18 124.2(4)
Ag1 Ag2 N6 C18 118.7(4)
N5 Ag2 N6 O3 171.5(5)
N7 Ag2 N6 O3 17.3(5)
N8 Ag2 N6 O3 -70.7(6)
Ag1 Ag2 N6 O3 -76.2(5)
N5 Ag2 N7 C19 -58.3(7)
N8 Ag2 N7 C19 178.2(5)
N6 Ag2 N7 C19 31.4(5)
Ag1 Ag2 N7 C19 107.6(5)
N5 Ag2 N7 C23 126.9(5)
N8 Ag2 N7 C23 3.4(4)
N6 Ag2 N7 C23 -143.4(4)
Ag1 Ag2 N7 C23 -67.1(4)
N5 Ag2 N8 C24 -156.9(4)
N7 Ag2 N8 C24 -0.4(4)
N6 Ag2 N8 C24 98.7(5)
Ag1 Ag2 N8 C24 104.2(4)
N5 Ag2 N8 O4 19.4(5)
N7 Ag2 N8 O4 175.9(5)
N6 Ag2 N8 O4 -85.0(5)
Ag1 Ag2 N8 O4 -79.5(5)
C5 N1 C1 C2 1.6(9)
Ag1 N1 C1 C2 -169.4(5)
N1 C1 C2 C3 -2.8(12)
C1 C2 C3 C4 1.4(12)
C2 C3 C4 C5 1.0(12)
C1 N1 C5 C4 1.0(8)
Ag1 N1 C5 C4 172.7(5)
C1 N1 C5 C6 -178.5(5)
Ag1 N1 C5 C6 -6.8(7)
C3 C4 C5 N1 -2.3(10)
C3 C4 C5 C6 177.2(7)
O1 N2 C6 C5 178.6(5)
Ag1 N2 C6 C5 -11.2(7)
N1 C5 C6 N2 12.6(9)
C4 C5 C6 N2 -167.0(6)
C11 N3 C7 C8 -1.0(9)
Ag1 N3 C7 C8 -172.7(5)
N3 C7 C8 C9 1.3(10)
C7 C8 C9 C10 0.3(10)
C8 C9 C10 C11 -2.0(10)
C7 N3 C11 C10 -0.8(8)
Ag1 N3 C11 C10 171.8(5)
C7 N3 C11 C12 179.4(5)
Ag1 N3 C11 C12 -8.0(6)
C9 C10 C11 N3 2.3(10)
C9 C10 C11 C12 -177.9(6)
O2 N4 C12 C11 -176.6(5)
Ag1 N4 C12 C11 -6.6(7)
N3 C11 C12 N4 10.1(8)
C10 C11 C12 N4 -169.6(6)
C17 N5 C13 C14 -0.1(9)
Ag2 N5 C13 C14 -168.2(5)
N5 C13 C14 C15 -0.3(10)
C13 C14 C15 C16 0.1(10)
C14 C15 C16 C17 0.6(10)
C13 N5 C17 C16 0.9(8)
Ag2 N5 C17 C16 169.8(4)
C13 N5 C17 C18 -178.1(5)
Ag2 N5 C17 C18 -9.2(6)
C15 C16 C17 N5 -1.1(9)
C15 C16 C17 C18 177.9(6)
O3 N6 C18 C17 177.9(5)
Ag2 N6 C18 C17 -13.9(7)
N5 C17 C18 N6 16.3(8)
C16 C17 C18 N6 -162.7(6)
C23 N7 C19 C20 1.1(10)
Ag2 N7 C19 C20 -173.7(6)
N7 C19 C20 C21 -0.7(12)
C19 C20 C21 C22 -0.6(14)
C20 C21 C22 C23 1.3(13)
C19 N7 C23 C22 -0.3(9)
Ag2 N7 C23 C22 175.0(5)
C19 N7 C23 C24 178.7(6)
Ag2 N7 C23 C24 -6.0(7)
C21 C22 C23 N7 -0.9(11)
C21 C22 C23 C24 -179.8(7)
O4 N8 C24 C23 -179.6(5)
Ag2 N8 C24 C23 -2.7(8)
N7 C23 C24 N8 6.0(9)
C22 C23 C24 N8 -175.0(6)
